data_4310652
loop_
_publ_author_name
'Paul V. Bernhardt'
'Jack M. Harrowfield'
'Yang Kim'
'George A. Koutsantonis'
'Young Hoon Lee'
'Pierre Thu\'ery'

_publ_section_title
;
 Functionalized Macrocycles from Functionalized Tetra-Amines: Pendent-Arm
 Macrocycles Derived from Dichloropivalic Acid
;
_journal_name_full 'Inorganic Chemistry'
_journal_page_first 1681
_journal_page_last 1688
_journal_paper_doi 10.1021/ic034913g
_journal_volume 43
_journal_year 2004
_chemical_formula_sum 'C9 H21 Cl2 Co N4 O6'
_chemical_formula_weight 411.13
_space_group_IT_number 14
_symmetry_cell_setting monoclinic
_symmetry_space_group_name_Hall '-P 2yn'
_symmetry_space_group_name_H-M 'P 1 21/n 1'
_atom_sites_solution_hydrogens geom
_atom_sites_solution_primary direct
_atom_sites_solution_secondary difmap
_audit_creation_method SHELXL-97
_cell_angle_alpha 90.00
_cell_angle_beta 98.476(3)
_cell_angle_gamma 90.00
_cell_formula_units_Z 4
_cell_length_a 10.8115(6)
_cell_length_b 8.6745(5)
_cell_length_c 16.8259(11)
_cell_measurement_reflns_used 10176
_cell_measurement_temperature 100(2)
_cell_measurement_theta_max 25.66
_cell_measurement_theta_min 3.16
_cell_volume 1560.77(16)
_computing_cell_refinement 'DENZO-SMN (Otwinowski & Minor, 1997)'
_computing_data_collection 'Kappa-CCD software (Nonius B.V., 1998)'
_computing_data_reduction 'DENZO-SMN (Otwinowski & Minor, 1997)'
_computing_molecular_graphics 'SHELXTL (Sheldrick, 1999)'
_computing_publication_material 'SHELXTL (Sheldrick, 1999)'
_computing_structure_refinement 'SHELXL-97 (Sheldrick, 1997)'
_computing_structure_solution 'SHELXS-97 (Sheldrick, 1997)'
_diffrn_ambient_temperature 100(2)
_diffrn_measured_fraction_theta_full 0.989
_diffrn_measured_fraction_theta_max 0.989
_diffrn_measurement_device_type 'Nonius Kappa-CCD'
_diffrn_measurement_method '\f scans'
_diffrn_radiation_monochromator graphite
_diffrn_radiation_source 'fine-focus sealed tube'
_diffrn_radiation_type MoK\a
_diffrn_radiation_wavelength 0.71073
_diffrn_reflns_av_R_equivalents 0.0440
_diffrn_reflns_av_sigmaI/netI 0.0465
_diffrn_reflns_limit_h_max 13
_diffrn_reflns_limit_h_min -12
_diffrn_reflns_limit_k_max 10
_diffrn_reflns_limit_k_min -10
_diffrn_reflns_limit_l_max 20
_diffrn_reflns_limit_l_min -20
_diffrn_reflns_number 10176
_diffrn_reflns_theta_full 25.66
_diffrn_reflns_theta_max 25.66
_diffrn_reflns_theta_min 3.16
_diffrn_standards_decay_% 0
_diffrn_standards_interval_time 0
_exptl_absorpt_coefficient_mu 1.475
_exptl_absorpt_correction_T_max 0.863
_exptl_absorpt_correction_T_min 0.796
_exptl_absorpt_correction_type empirical
_exptl_absorpt_process_details 'program DELABS from PLATON (Spek, 2000)'
_exptl_crystal_colour 'translucent dark purple'
_exptl_crystal_density_diffrn 1.750
_exptl_crystal_density_meas ?
_exptl_crystal_description irregular
_exptl_crystal_F_000 848
_exptl_crystal_size_max 0.15
_exptl_crystal_size_mid 0.15
_exptl_crystal_size_min 0.10
_refine_diff_density_max 0.503
_refine_diff_density_min -0.333
_refine_diff_density_rms 0.087
_refine_ls_extinction_method none
_refine_ls_goodness_of_fit_ref 1.205
_refine_ls_hydrogen_treatment constr
_refine_ls_matrix_type full
_refine_ls_number_parameters 200
_refine_ls_number_reflns 2922
_refine_ls_number_restraints 0
_refine_ls_restrained_S_all 1.205
_refine_ls_R_factor_all 0.0531
_refine_ls_R_factor_gt 0.0459
_refine_ls_shift/su_max 0.000
_refine_ls_shift/su_mean 0.000
_refine_ls_structure_factor_coef Fsqd
_refine_ls_weighting_details 'calc w=1/[\s^2^(Fo^2^)+(0.0231P)^2^+3.9804P] where P=(Fo^2^+2Fc^2^)/3'
_refine_ls_weighting_scheme calc
_refine_ls_wR_factor_gt 0.1099
_refine_ls_wR_factor_ref 0.1129
_reflns_number_gt 2578
_reflns_number_total 2922
_reflns_threshold_expression >2sigma(I)
_cod_data_source_file ic034913gsi20030731_033119.cif
_cod_data_source_block yk35
_cod_original_sg_symbol_H-M 'P 21/n'
_cod_database_code 4310652

loop_
_symmetry_equiv_pos_as_xyz
'x, y, z'
'-x+1/2, y+1/2, -z+1/2'
'-x, -y, -z'
'x-1/2, -y-1/2, z-1/2'

loop_
_atom_site_label
_atom_site_type_symbol
_atom_site_fract_x
_atom_site_fract_y
_atom_site_fract_z
_atom_site_U_iso_or_equiv
_atom_site_adp_type
_atom_site_occupancy
_atom_site_symmetry_multiplicity
_atom_site_calc_flag
_atom_site_refinement_flags
_atom_site_disorder_assembly
_atom_site_disorder_group
Co Co 0.46033(4) 0.89392(6) 0.22951(3) 0.01978(16) Uani 1 1 d . . .
Cl1 Cl 0.24922(8) 0.90456(10) 0.20872(6) 0.0248(2) Uani 1 1 d . . .
Cl2 Cl 0.77599(9) 0.22645(11) 0.52329(5) 0.0255(2) Uani 1 1 d . . .
O1 O 0.6362(2) 0.8933(3) 0.23851(15) 0.0221(5) Uani 1 1 d . . .
O2 O 0.8204(2) 0.8040(3) 0.29343(17) 0.0260(6) Uani 1 1 d . . .
O3 O 0.8641(3) 0.3481(3) 0.51374(18) 0.0322(7) Uani 1 1 d . . .
O4 O 0.6504(3) 0.2752(4) 0.4960(2) 0.0424(8) Uani 1 1 d . . .
O5 O 0.8058(3) 0.0923(4) 0.4791(2) 0.0450(8) Uani 1 1 d . . .
O6 O 0.7874(3) 0.1868(4) 0.60803(18) 0.0382(7) Uani 1 1 d . . .
N1 N 0.4584(3) 0.8756(4) 0.11328(19) 0.0250(7) Uani 1 1 d . . .
H1A H 0.3977 0.9424 0.0840 0.030 Uiso 1 1 d R . .
H1B H 0.5403 0.9012 0.1019 0.030 Uiso 1 1 d R . .
N2 N 0.4616(3) 0.6676(4) 0.23285(18) 0.0212(6) Uani 1 1 d . . .
H2 H 0.3793 0.6263 0.2346 0.025 Uiso 1 1 d R . .
N3 N 0.4598(3) 0.9015(4) 0.34588(18) 0.0220(7) Uani 1 1 d . . .
H3 H 0.3894 0.8362 0.3562 0.026 Uiso 1 1 d R . .
N4 N 0.4720(3) 1.1197(4) 0.23252(19) 0.0229(7) Uani 1 1 d . . .
H4A H 0.5285 1.1567 0.1978 0.028 Uiso 1 1 d R . .
H4B H 0.3972 1.1592 0.2108 0.028 Uiso 1 1 d R . .
C1 C 0.4264(4) 0.7140(5) 0.0897(2) 0.0259(8) Uani 1 1 d . . .
H1C H 0.4527 0.6907 0.0383 0.031 Uiso 1 1 calc R . .
H1D H 0.3368 0.6980 0.0850 0.031 Uiso 1 1 calc R . .
C2 C 0.4946(4) 0.6117(5) 0.1548(2) 0.0255(8) Uani 1 1 d . . .
H2A H 0.4689 0.5052 0.1459 0.031 Uiso 1 1 calc R . .
H2B H 0.5842 0.6181 0.1550 0.031 Uiso 1 1 calc R . .
C3 C 0.5442(4) 0.6006(4) 0.3031(2) 0.0234(8) Uani 1 1 d . . .
H3A H 0.5901 0.5149 0.2845 0.028 Uiso 1 1 calc R . .
H3B H 0.4923 0.5600 0.3405 0.028 Uiso 1 1 calc R . .
C4 C 0.6387(3) 0.7151(4) 0.3482(2) 0.0224(8) Uani 1 1 d . . .
C5 C 0.5720(3) 0.8321(4) 0.3952(2) 0.0228(8) Uani 1 1 d . . .
H5A H 0.5466 0.7815 0.4415 0.027 Uiso 1 1 calc R . .
H5B H 0.6301 0.9136 0.4145 0.027 Uiso 1 1 calc R . .
C6 C 0.7067(3) 0.8063(4) 0.2895(2) 0.0216(8) Uani 1 1 d . . .
C7 C 0.7320(4) 0.6233(5) 0.4070(2) 0.0271(8) Uani 1 1 d . . .
H7A H 0.7741 0.5498 0.3778 0.041 Uiso 1 1 calc R . .
H7B H 0.6882 0.5701 0.4444 0.041 Uiso 1 1 calc R . .
H7C H 0.7921 0.6923 0.4356 0.041 Uiso 1 1 calc R . .
C8 C 0.4383(4) 1.0650(4) 0.3678(2) 0.0259(8) Uani 1 1 d . . .
H8A H 0.4671 1.0818 0.4245 0.031 Uiso 1 1 calc R . .
H8B H 0.3499 1.0895 0.3569 0.031 Uiso 1 1 calc R . .
C9 C 0.5108(4) 1.1649(5) 0.3176(2) 0.0265(8) Uani 1 1 d . . .
H9A H 0.4923 1.2729 0.3252 0.032 Uiso 1 1 calc R . .
H9B H 0.5999 1.1490 0.3329 0.032 Uiso 1 1 calc R . .

loop_
_atom_site_aniso_label
_atom_site_aniso_U_11
_atom_site_aniso_U_22
_atom_site_aniso_U_33
_atom_site_aniso_U_23
_atom_site_aniso_U_13
_atom_site_aniso_U_12
Co 0.0186(3) 0.0178(3) 0.0230(3) 0.0011(2) 0.00315(19) 0.00042(19)
Cl1 0.0195(4) 0.0237(5) 0.0308(5) 0.0003(4) 0.0027(3) 0.0004(3)
Cl2 0.0271(5) 0.0257(5) 0.0239(4) -0.0002(4) 0.0046(3) -0.0044(4)
O1 0.0226(13) 0.0198(13) 0.0237(13) 0.0020(11) 0.0032(10) 0.0015(10)
O2 0.0184(13) 0.0252(14) 0.0345(15) 0.0006(12) 0.0038(11) 0.0026(11)
O3 0.0317(15) 0.0283(15) 0.0379(16) 0.0009(13) 0.0090(12) -0.0045(12)
O4 0.0294(16) 0.051(2) 0.0454(18) 0.0079(16) -0.0001(14) -0.0016(15)
O5 0.056(2) 0.0321(18) 0.050(2) -0.0133(15) 0.0172(16) -0.0107(15)
O6 0.0374(17) 0.0490(19) 0.0280(15) 0.0075(14) 0.0046(13) -0.0067(15)
N1 0.0255(16) 0.0260(17) 0.0233(16) 0.0030(14) 0.0031(13) -0.0001(14)
N2 0.0227(15) 0.0192(15) 0.0220(16) -0.0005(13) 0.0043(12) -0.0013(13)
N3 0.0247(16) 0.0195(16) 0.0220(15) -0.0006(13) 0.0041(12) 0.0020(13)
N4 0.0217(15) 0.0191(15) 0.0277(17) 0.0038(13) 0.0030(13) 0.0000(13)
C1 0.0267(19) 0.028(2) 0.0229(19) -0.0003(16) 0.0023(15) -0.0021(16)
C2 0.0279(19) 0.024(2) 0.0239(19) -0.0025(16) 0.0031(15) 0.0006(16)
C3 0.0260(19) 0.0189(19) 0.0248(19) 0.0014(15) 0.0022(15) -0.0013(15)
C4 0.0238(18) 0.0197(18) 0.0235(18) 0.0011(15) 0.0033(15) 0.0019(15)
C5 0.0242(18) 0.0225(19) 0.0217(18) -0.0002(15) 0.0030(15) -0.0007(15)
C6 0.0250(19) 0.0178(18) 0.0220(18) -0.0046(15) 0.0039(15) 0.0003(15)
C7 0.0276(19) 0.027(2) 0.0258(19) 0.0027(17) 0.0005(16) 0.0034(17)
C8 0.0265(19) 0.0217(19) 0.030(2) -0.0040(16) 0.0057(16) 0.0034(16)
C9 0.0278(19) 0.0195(19) 0.031(2) -0.0037(16) 0.0022(16) 0.0006(15)

loop_
_atom_type_symbol
_atom_type_description
_atom_type_scat_dispersion_real
_atom_type_scat_dispersion_imag
_atom_type_scat_source
C C 0.0033 0.0016 'International Tables Vol C Tables 4.2.6.8 and 6.1.1.4'
H H 0.0000 0.0000 'International Tables Vol C Tables 4.2.6.8 and 6.1.1.4'
N N 0.0061 0.0033 'International Tables Vol C Tables 4.2.6.8 and 6.1.1.4'
O O 0.0106 0.0060 'International Tables Vol C Tables 4.2.6.8 and 6.1.1.4'
Cl Cl 0.1484 0.1585 'International Tables Vol C Tables 4.2.6.8 and 6.1.1.4'
Co Co 0.3494 0.9721 'International Tables Vol C Tables 4.2.6.8 and 6.1.1.4'

loop_
_geom_angle_atom_site_label_1
_geom_angle_atom_site_label_2
_geom_angle_atom_site_label_3
_geom_angle
_geom_angle_site_symmetry_1
_geom_angle_site_symmetry_3
_geom_angle_publ_flag
O1 Co N1 86.67(12) . . ?
O1 Co N3 94.08(12) . . ?
N1 Co N3 177.19(14) . . ?
O1 Co N4 86.60(12) . . ?
N1 Co N4 95.61(14) . . ?
N3 Co N4 87.14(13) . . ?
O1 Co N2 89.55(12) . . ?
N1 Co N2 86.95(13) . . ?
N3 Co N2 90.35(13) . . ?
N4 Co N2 175.24(13) . . ?
O1 Co Cl1 175.22(9) . . ?
N1 Co Cl1 89.27(10) . . ?
N3 Co Cl1 90.10(10) . . ?
N4 Co Cl1 91.31(10) . . ?
N2 Co Cl1 92.74(9) . . ?
O4 Cl2 O5 110.3(2) . . ?
O4 Cl2 O3 110.97(19) . . ?
O5 Cl2 O3 109.32(19) . . ?
O4 Cl2 O6 108.85(19) . . ?
O5 Cl2 O6 108.7(2) . . ?
O3 Cl2 O6 108.64(18) . . ?
C6 O1 Co 122.7(2) . . ?
C1 N1 Co 108.1(2) . . ?
C3 N2 C2 112.2(3) . . ?
C3 N2 Co 114.4(2) . . ?
C2 N2 Co 107.6(2) . . ?
C5 N3 C8 113.0(3) . . ?
C5 N3 Co 114.8(2) . . ?
C8 N3 Co 107.6(2) . . ?
C9 N4 Co 107.3(2) . . ?
N1 C1 C2 106.9(3) . . ?
N2 C2 C1 107.0(3) . . ?
N2 C3 C4 114.5(3) . . ?
C7 C4 C5 109.1(3) . . ?
C7 C4 C6 110.6(3) . . ?
C5 C4 C6 107.3(3) . . ?
C7 C4 C3 108.0(3) . . ?
C5 C4 C3 110.7(3) . . ?
C6 C4 C3 111.1(3) . . ?
N3 C5 C4 112.8(3) . . ?
O2 C6 O1 122.1(3) . . ?
O2 C6 C4 122.0(3) . . ?
O1 C6 C4 115.7(3) . . ?
N3 C8 C9 107.2(3) . . ?
N4 C9 C8 107.0(3) . . ?

loop_
_geom_bond_atom_site_label_1
_geom_bond_atom_site_label_2
_geom_bond_distance
_geom_bond_site_symmetry_2
_geom_bond_publ_flag
Co O1 1.886(3) . ?
Co N1 1.959(3) . ?
Co N3 1.960(3) . ?
Co N4 1.963(3) . ?
Co N2 1.964(3) . ?
Co Cl1 2.2594(10) . ?
Cl2 O4 1.432(3) . ?
Cl2 O5 1.442(3) . ?
Cl2 O3 1.446(3) . ?
Cl2 O6 1.454(3) . ?
O1 C6 1.301(5) . ?
O2 C6 1.221(5) . ?
N1 C1 1.485(5) . ?
N2 C3 1.490(5) . ?
N2 C2 1.491(5) . ?
N3 C5 1.492(5) . ?
N3 C8 1.492(5) . ?
N4 C9 1.484(5) . ?
C1 C2 1.515(5) . ?
C3 C4 1.541(5) . ?
C4 C7 1.528(5) . ?
C4 C5 1.530(5) . ?
C4 C6 1.535(5) . ?
C8 C9 1.508(6) . ?

loop_
_geom_hbond_atom_site_label_D
_geom_hbond_atom_site_label_H
_geom_hbond_atom_site_label_A
_geom_hbond_distance_DH
_geom_hbond_distance_HA
_geom_hbond_distance_DA
_geom_hbond_angle_DHA
_geom_hbond_site_symmetry_A
N4 H4A O2 0.96 2.06 2.842(4) 137.0 2_655
N1 H1B O3 0.96 2.38 3.085(4) 130.1 2_655
N1 H1A O3 0.96 2.17 3.014(4) 146.7 4_575
N3 H3 O6 0.99 2.10 2.990(4) 150.1 3_666
